data_7223337
loop_
_publ_author_name
'Fan, Guoling'
'Yang, Xiaogang'
'Liang, Ruizheng'
'Zhao, Jingwen'
'Li, Shuzhen'
'Yan, Dongpeng'

_publ_section_title
;
 Molecular cocrystals of diphenyloxazole with tunable fluorescence,
 up-conversion emission and dielectric properties
;
_journal_issue 2
_journal_name_full CrystEngComm
_journal_page_first 240
_journal_paper_doi 10.1039/C5CE02019K
_journal_volume 18
_journal_year 2016
_chemical_formula_sum 'C39 H11 Br4 F16 N O'
_chemical_formula_weight 1133.13
_chemical_name_systematic
; 
 ? 
;
_space_group_IT_number 2
_symmetry_cell_setting triclinic
_symmetry_space_group_name_Hall '-P 1'
_symmetry_space_group_name_H-M 'P -1'
_atom_sites_solution_hydrogens geom
_atom_sites_solution_primary direct
_atom_sites_solution_secondary difmap
_audit_creation_method SHELXL-97
_audit_update_record
;
2015-11-18 deposited with the CCDC.
2015-11-23 downloaded from the CCDC.
;
_cell_angle_alpha 97.533(10)
_cell_angle_beta 92.737(9)
_cell_angle_gamma 107.448(9)
_cell_formula_units_Z 2
_cell_length_a 7.8092(7)
_cell_length_b 12.7602(16)
_cell_length_c 19.323(2)
_cell_measurement_reflns_used 3346
_cell_measurement_temperature 99.7
_cell_measurement_theta_max 29.2139
_cell_measurement_theta_min 2.9342
_cell_volume 1813.3(4)
_computing_cell_refinement
;
CrysAlisPro, Agilent Technologies,
Version 1.171.35.11 (release 16-05-2011 CrysAlis171 .NET)
(compiled May 16 2011,17:55:39)
;
_computing_data_collection
;
CrysAlisPro, Agilent Technologies,
Version 1.171.35.11 (release 16-05-2011 CrysAlis171 .NET)
(compiled May 16 2011,17:55:39)
;
_computing_data_reduction
;
CrysAlisPro, Agilent Technologies,
Version 1.171.35.11 (release 16-05-2011 CrysAlis171 .NET)
(compiled May 16 2011,17:55:39)
;
_computing_molecular_graphics 'SHELXTL-V (Sheldrick, 1998)'
_computing_publication_material 'SHELXL-97 (Sheldrick, 1997)'
_computing_structure_refinement 'SHELXL-97 (Sheldrick, 1997)'
_computing_structure_solution 'SHELXS-97 (Sheldrick, 1990)'
_diffrn_ambient_temperature 99.7
_diffrn_detector_area_resol_mean 0
_diffrn_measured_fraction_theta_full 0.984
_diffrn_measured_fraction_theta_max 0.984
_diffrn_measurement_device_type 'Xcalibur, Eos, Gemini'
_diffrn_measurement_method '\w scan'
_diffrn_radiation_monochromator graphite
_diffrn_radiation_source 'fine-focus sealed tube'
_diffrn_radiation_type MoK\a
_diffrn_radiation_wavelength 0.71073
_diffrn_reflns_av_R_equivalents 0.0416
_diffrn_reflns_av_sigmaI/netI 0.0695
_diffrn_reflns_limit_h_max 9
_diffrn_reflns_limit_h_min -9
_diffrn_reflns_limit_k_max 15
_diffrn_reflns_limit_k_min -15
_diffrn_reflns_limit_l_max 20
_diffrn_reflns_limit_l_min -23
_diffrn_reflns_number 13691
_diffrn_reflns_theta_full 26.00
_diffrn_reflns_theta_max 26.00
_diffrn_reflns_theta_min 3.04
_exptl_absorpt_coefficient_mu 4.559
_exptl_absorpt_correction_T_max 0.3617
_exptl_absorpt_correction_T_min 0.2629
_exptl_absorpt_correction_type multi-scan
_exptl_crystal_colour colorless
_exptl_crystal_density_diffrn 2.075
_exptl_crystal_density_meas ?
_exptl_crystal_density_method none
_exptl_crystal_description block
_exptl_crystal_F_000 1088
_exptl_crystal_size_max 0.35
_exptl_crystal_size_mid 0.24
_exptl_crystal_size_min 0.04
_refine_diff_density_max 2.746
_refine_diff_density_min -0.805
_refine_diff_density_rms 0.122
_refine_ls_extinction_coef none
_refine_ls_extinction_method none
_refine_ls_goodness_of_fit_ref 1.093
_refine_ls_hydrogen_treatment constr
_refine_ls_matrix_type full
_refine_ls_number_parameters 551
_refine_ls_number_reflns 7025
_refine_ls_number_restraints 6
_refine_ls_restrained_S_all 1.093
_refine_ls_R_factor_all 0.0743
_refine_ls_R_factor_gt 0.0521
_refine_ls_shift/su_max 0.001
_refine_ls_shift/su_mean 0.000
_refine_ls_structure_factor_coef Fsqd
_refine_ls_weighting_details 'calc w=1/[\s^2^(Fo^2^)+(0.0228P)^2^+3.5895P] where P=(Fo^2^+2Fc^2^)/3'
_refine_ls_weighting_scheme calc
_refine_ls_wR_factor_gt 0.0915
_refine_ls_wR_factor_ref 0.0992
_reflns_number_gt 5475
_reflns_number_total 7025
_reflns_threshold_expression >2sigma(I)
_cod_data_source_file c5ce02019k2.cif
_cod_data_source_block exp_1888
_cod_depositor_comments
;
The following automatic conversions were performed:

'_exptl_crystal_density_meas' value 'none' was changed to '?' - the
value is perceived as not measured.

Automatic conversion script
Id: cif_fix_values 4268 2015-11-12 08:31:59Z antanas 

 Adding full bibliography for 7223333--7223337.cif.
;
_cod_original_sg_symbol_H-M P-1
_cod_database_code 7223337

loop_
_symmetry_equiv_pos_as_xyz
'x, y, z'
'-x, -y, -z'

loop_
_atom_site_label
_atom_site_type_symbol
_atom_site_fract_x
_atom_site_fract_y
_atom_site_fract_z
_atom_site_U_iso_or_equiv
_atom_site_adp_type
_atom_site_occupancy
_atom_site_symmetry_multiplicity
_atom_site_calc_flag
_atom_site_refinement_flags
Br1 Br -0.05839(7) 0.66966(5) 0.04906(3) 0.03321(16) Uani 1 1 d .
Br2 Br 0.23656(7) 0.62081(4) 0.59672(3) 0.02570(14) Uani 1 1 d U
Br3 Br 0.25557(7) 0.15581(4) 0.04204(3) 0.02809(15) Uani 1 1 d .
Br4 Br 0.32798(7) 0.11367(4) 0.59946(3) 0.02530(14) Uani 1 1 d .
C1 C 0.6827(6) 0.3501(4) 0.1962(3) 0.0208(12) Uani 1 1 d .
C2 C 0.7299(6) 0.2496(4) 0.1701(3) 0.0177(11) Uani 1 1 d .
C3 C 0.7681(6) 0.1859(4) 0.2183(3) 0.0215(12) Uani 1 1 d .
C4 C 0.8027(7) 0.0869(4) 0.1944(3) 0.0245(12) Uani 1 1 d .
C5 C 0.7992(7) 0.0522(4) 0.1238(3) 0.0249(13) Uani 1 1 d .
C6 C 0.7642(7) 0.1176(4) 0.0755(3) 0.0291(13) Uani 1 1 d .
C7 C 0.7300(7) 0.2151(4) 0.0986(3) 0.0235(12) Uani 1 1 d .
C8 C 0.6257(7) 0.4834(4) 0.2580(3) 0.0239(12) Uani 1 1 d .
C9 C 0.5911(6) 0.4943(4) 0.1911(3) 0.0203(12) Uani 1 1 d .
C10 C 0.5316(6) 0.5732(4) 0.1557(3) 0.0222(12) Uani 1 1 d .
C11 C 0.5576(7) 0.6809(4) 0.1927(3) 0.0267(13) Uani 1 1 d .
C12 C 0.5045(7) 0.7575(4) 0.1592(3) 0.0259(13) Uani 1 1 d .
C13 C 0.4297(7) 0.7305(4) 0.0905(3) 0.0273(13) Uani 1 1 d .
C14 C 0.4028(7) 0.6250(4) 0.0546(3) 0.0260(13) Uani 1 1 d .
C15 C 0.4525(7) 0.5464(4) 0.0872(3) 0.0232(12) Uani 1 1 d .
C16 C 0.0006(6) 0.6644(4) 0.1430(3) 0.0222(12) Uani 1 1 d .
C17 C 0.0373(6) 0.5730(4) 0.1639(3) 0.0187(11) Uani 1 1 d .
C18 C 0.0777(6) 0.5695(4) 0.2331(3) 0.0185(11) Uani 1 1 d .
C19 C 0.0823(6) 0.6557(4) 0.2859(3) 0.0175(11) Uani 1 1 d .
C20 C 0.0438(6) 0.7471(4) 0.2641(3) 0.0179(11) Uani 1 1 d .
C21 C 0.0049(6) 0.7517(4) 0.1949(3) 0.0205(12) Uani 1 1 d .
C22 C 0.1890(7) 0.6295(4) 0.5017(3) 0.0250(13) Uani 1 1 d .
C23 C 0.0329(7) 0.6477(4) 0.4790(3) 0.0222(12) Uani 1 1 d .
C24 C -0.0025(7) 0.6579(4) 0.4098(3) 0.0210(12) Uani 1 1 d .
C25 C 0.1210(6) 0.6493(4) 0.3599(3) 0.0174(11) Uani 1 1 d .
C26 C 0.2756(7) 0.6291(4) 0.3846(3) 0.0226(12) Uani 1 1 d .
C27 C 0.3108(7) 0.6190(4) 0.4533(3) 0.0247(13) Uani 1 1 d .
C28 C 0.2664(6) 0.1446(4) 0.1375(3) 0.0179(11) Uani 1 1 d .
C29 C 0.3035(6) 0.0555(4) 0.1624(3) 0.0195(12) Uani 1 1 d .
C30 C 0.3138(6) 0.0494(4) 0.2316(3) 0.0173(11) Uani 1 1 d .
C31 C 0.2858(6) 0.1308(4) 0.2820(3) 0.0170(11) Uani 1 1 d .
C32 C 0.2483(6) 0.2196(4) 0.2561(3) 0.0182(11) Uani 1 1 d .
C33 C 0.2395(6) 0.2269(4) 0.1861(3) 0.0219(12) Uani 1 1 d .
C34 C 0.3133(7) 0.1175(4) 0.5033(3) 0.0199(12) Uani 1 1 d .
C35 C 0.1581(6) 0.1217(4) 0.4677(3) 0.0189(12) Uani 1 1 d .
C36 C 0.1492(6) 0.1253(4) 0.3967(3) 0.0179(11) Uani 1 1 d .
C37 C 0.2945(6) 0.1233(4) 0.3576(3) 0.0190(12) Uani 1 1 d .
C38 C 0.4470(6) 0.1172(4) 0.3940(3) 0.0194(12) Uani 1 1 d .
C39 C 0.4583(6) 0.1159(4) 0.4647(3) 0.0199(12) Uani 1 1 d .
F1 F 0.0292(4) 0.4852(2) 0.11536(16) 0.0277(7) Uani 1 1 d .
F2 F -0.0295(4) 0.8429(2) 0.17779(18) 0.0296(8) Uani 1 1 d .
F3 F 0.0441(4) 0.8328(2) 0.31274(17) 0.0265(7) Uani 1 1 d .
F4 F 0.1118(4) 0.4788(2) 0.25053(16) 0.0235(7) Uani 1 1 d .
F5 F -0.0923(4) 0.6543(2) 0.52301(17) 0.0271(7) Uani 1 1 d .
F6 F 0.4656(4) 0.6031(2) 0.47337(18) 0.0309(8) Uani 1 1 d .
F7 F 0.3992(4) 0.6214(2) 0.33911(17) 0.0280(7) Uani 1 1 d .
F8 F -0.1572(4) 0.6733(2) 0.38973(16) 0.0239(7) Uani 1 1 d .
F9 F 0.3294(4) -0.0266(2) 0.11633(16) 0.0265(7) Uani 1 1 d .
F10 F 0.2018(4) 0.3137(2) 0.16422(16) 0.0244(7) Uani 1 1 d .
F11 F 0.2214(4) 0.3011(2) 0.30166(16) 0.0244(7) Uani 1 1 d .
F12 F 0.3511(4) -0.0384(2) 0.25304(16) 0.0234(7) Uani 1 1 d .
F13 F 0.0120(3) 0.1205(2) 0.50186(16) 0.0220(7) Uani 1 1 d .
F14 F 0.6129(3) 0.1131(2) 0.49705(17) 0.0236(7) Uani 1 1 d .
F15 F 0.5904(3) 0.1134(2) 0.35892(16) 0.0224(7) Uani 1 1 d .
F16 F -0.0048(3) 0.1287(2) 0.36451(16) 0.0220(7) Uani 1 1 d .
H3 H 0.7796 0.2217 0.2670 0.026 Uiso 1 1 d R
H4 H 0.8487 0.0488 0.2279 0.026 Uiso 1 1 d R
H5 H 0.8109 -0.0174 0.1001 0.026 Uiso 1 1 d R
H6 H 0.7651 0.0865 0.0262 0.026 Uiso 1 1 d R
H7 H 0.6854 0.2507 0.0630 0.026 Uiso 1 1 d R
H8 H 0.6259 0.5331 0.3009 0.026 Uiso 1 1 d R
H11 H 0.6088 0.6938 0.2418 0.026 Uiso 1 1 d R
H12 H 0.5188 0.8307 0.1851 0.026 Uiso 1 1 d R
H13 H 0.3772 0.7809 0.0693 0.026 Uiso 1 1 d R
H14 H 0.3594 0.6111 0.0046 0.026 Uiso 1 1 d R
H15 H 0.4179 0.4700 0.0639 0.026 Uiso 1 1 d R
N1 N 0.6823(6) 0.3930(3) 0.2615(2) 0.0246(11) Uani 1 1 d .
O1 O 0.6280(4) 0.4068(3) 0.14930(19) 0.0190(8) Uani 1 1 d .

loop_
_atom_site_aniso_label
_atom_site_aniso_U_11
_atom_site_aniso_U_22
_atom_site_aniso_U_33
_atom_site_aniso_U_23
_atom_site_aniso_U_13
_atom_site_aniso_U_12
Br1 0.0265(3) 0.0473(4) 0.0248(4) 0.0156(3) 0.0005(3) 0.0060(3)
Br2 0.0354(3) 0.0164(3) 0.0217(3) 0.0042(2) 0.0001(2) 0.0025(2)
Br3 0.0356(3) 0.0307(3) 0.0210(3) 0.0058(2) 0.0037(2) 0.0139(2)
Br4 0.0347(3) 0.0207(3) 0.0214(3) 0.0045(2) 0.0054(2) 0.0088(2)
C1 0.014(3) 0.021(3) 0.025(3) 0.006(2) 0.004(2) 0.001(2)
C2 0.012(2) 0.017(2) 0.021(3) 0.004(2) 0.004(2) -0.0010(19)
C3 0.015(3) 0.024(3) 0.022(3) 0.004(2) 0.000(2) 0.000(2)
C4 0.021(3) 0.023(3) 0.029(4) 0.013(2) -0.001(2) 0.002(2)
C5 0.024(3) 0.017(3) 0.032(4) 0.001(2) 0.000(3) 0.006(2)
C6 0.034(3) 0.022(3) 0.029(4) 0.003(3) 0.003(3) 0.006(2)
C7 0.023(3) 0.021(3) 0.030(4) 0.011(2) 0.001(2) 0.008(2)
C8 0.025(3) 0.023(3) 0.020(3) -0.001(2) 0.000(2) 0.004(2)
C9 0.012(2) 0.019(3) 0.024(3) -0.002(2) 0.003(2) -0.0007(19)
C10 0.011(2) 0.022(3) 0.033(4) 0.004(2) 0.007(2) 0.003(2)
C11 0.020(3) 0.027(3) 0.028(4) -0.002(3) 0.006(2) 0.003(2)
C12 0.022(3) 0.017(3) 0.038(4) 0.003(2) 0.010(3) 0.005(2)
C13 0.024(3) 0.026(3) 0.036(4) 0.007(3) 0.012(3) 0.011(2)
C14 0.031(3) 0.025(3) 0.025(4) 0.007(2) 0.006(3) 0.012(2)
C15 0.021(3) 0.019(3) 0.028(4) 0.005(2) 0.005(2) 0.002(2)
C16 0.016(3) 0.025(3) 0.024(3) 0.009(2) 0.003(2) 0.003(2)
C17 0.014(2) 0.018(3) 0.023(3) 0.004(2) 0.004(2) 0.0023(19)
C18 0.018(3) 0.014(2) 0.025(3) 0.004(2) 0.006(2) 0.0056(19)
C19 0.014(2) 0.015(2) 0.024(3) 0.005(2) 0.005(2) 0.0028(19)
C20 0.017(2) 0.011(2) 0.027(3) 0.002(2) 0.007(2) 0.0048(19)
C21 0.015(2) 0.016(2) 0.033(4) 0.012(2) 0.009(2) 0.005(2)
C22 0.038(3) 0.008(2) 0.021(3) 0.001(2) 0.001(3) -0.004(2)
C23 0.028(3) 0.009(2) 0.028(4) 0.002(2) 0.013(2) 0.003(2)
C24 0.026(3) 0.008(2) 0.026(3) 0.003(2) 0.004(2) 0.002(2)
C25 0.017(2) 0.010(2) 0.024(3) 0.005(2) 0.005(2) 0.0006(19)
C26 0.028(3) 0.011(2) 0.028(4) 0.004(2) 0.012(2) 0.003(2)
C27 0.023(3) 0.018(3) 0.033(4) 0.005(2) -0.004(3) 0.007(2)
C28 0.018(3) 0.023(3) 0.013(3) 0.003(2) 0.005(2) 0.005(2)
C29 0.017(2) 0.012(2) 0.028(3) -0.002(2) 0.005(2) 0.0033(19)
C30 0.019(3) 0.012(2) 0.023(3) 0.007(2) 0.007(2) 0.0046(19)
C31 0.013(2) 0.015(2) 0.023(3) 0.006(2) 0.002(2) 0.0040(19)
C32 0.014(2) 0.015(2) 0.026(3) 0.004(2) 0.004(2) 0.0042(19)
C33 0.020(3) 0.013(2) 0.033(4) 0.007(2) 0.004(2) 0.003(2)
C34 0.028(3) 0.006(2) 0.024(3) 0.002(2) 0.004(2) 0.003(2)
C35 0.017(3) 0.008(2) 0.032(4) 0.001(2) 0.009(2) 0.0038(19)
C36 0.015(2) 0.010(2) 0.026(3) 0.003(2) 0.001(2) 0.0014(19)
C37 0.022(3) 0.009(2) 0.024(3) 0.001(2) 0.004(2) 0.0032(19)
C38 0.014(2) 0.011(2) 0.031(4) 0.005(2) 0.010(2) 0.0004(19)
C39 0.021(3) 0.012(2) 0.024(3) 0.003(2) 0.003(2) 0.001(2)
F1 0.0329(17) 0.0256(16) 0.0197(19) -0.0048(13) 0.0059(14) 0.0044(13)
F2 0.0291(17) 0.0224(16) 0.044(2) 0.0192(15) 0.0061(15) 0.0113(13)
F3 0.0323(17) 0.0148(15) 0.034(2) 0.0042(13) 0.0077(15) 0.0092(12)
F4 0.0320(16) 0.0155(14) 0.0266(19) 0.0042(13) 0.0059(14) 0.0120(12)
F5 0.0339(17) 0.0221(15) 0.026(2) 0.0051(13) 0.0128(14) 0.0071(13)
F6 0.0290(17) 0.0312(17) 0.036(2) 0.0080(15) 0.0002(15) 0.0137(14)
F7 0.0253(16) 0.0306(17) 0.031(2) 0.0052(14) 0.0065(14) 0.0122(13)
F8 0.0244(16) 0.0208(15) 0.028(2) 0.0028(13) 0.0064(14) 0.0090(12)
F9 0.0386(18) 0.0194(15) 0.0229(19) -0.0014(13) 0.0081(14) 0.0123(13)
F10 0.0307(16) 0.0198(15) 0.027(2) 0.0086(13) 0.0028(14) 0.0123(12)
F11 0.0337(17) 0.0169(15) 0.0255(19) 0.0039(13) 0.0067(14) 0.0113(12)
F12 0.0297(16) 0.0147(14) 0.030(2) 0.0067(13) 0.0073(14) 0.0106(12)
F13 0.0206(15) 0.0195(15) 0.0260(19) 0.0050(13) 0.0099(13) 0.0043(12)
F14 0.0188(15) 0.0225(15) 0.032(2) 0.0089(13) 0.0007(13) 0.0076(12)
F15 0.0186(14) 0.0238(15) 0.029(2) 0.0120(13) 0.0105(13) 0.0080(12)
F16 0.0151(14) 0.0251(15) 0.0265(19) 0.0061(13) 0.0020(13) 0.0064(12)
N1 0.027(2) 0.026(2) 0.019(3) 0.000(2) 0.000(2) 0.0064(19)
O1 0.0196(18) 0.0203(18) 0.017(2) 0.0043(15) 0.0027(15) 0.0059(14)

loop_
_atom_type_symbol
_atom_type_description
_atom_type_scat_dispersion_real
_atom_type_scat_dispersion_imag
_atom_type_scat_source
C C 0.0033 0.0016 'International Tables Vol C Tables 4.2.6.8 and 6.1.1.4'
H H 0.0000 0.0000 'International Tables Vol C Tables 4.2.6.8 and 6.1.1.4'
Br Br -0.2901 2.4595 'International Tables Vol C Tables 4.2.6.8 and 6.1.1.4'
F F 0.0171 0.0103 'International Tables Vol C Tables 4.2.6.8 and 6.1.1.4'
N N 0.0061 0.0033 'International Tables Vol C Tables 4.2.6.8 and 6.1.1.4'
O O 0.0106 0.0060 'International Tables Vol C Tables 4.2.6.8 and 6.1.1.4'

loop_
_geom_angle_atom_site_label_1
_geom_angle_atom_site_label_2
_geom_angle_atom_site_label_3
_geom_angle
N1 C1 O1 113.4(4)
N1 C1 C2 127.6(5)
O1 C1 C2 119.0(5)
C3 C2 C7 119.8(5)
C3 C2 C1 118.6(5)
C7 C2 C1 121.5(5)
C2 C3 C4 119.5(5)
C2 C3 H3 113.4
C4 C3 H3 126.7
C5 C4 C3 120.4(5)
C5 C4 H4 119.5
C3 C4 H4 119.3
C4 C5 C6 119.8(5)
C4 C5 H5 128.7
C6 C5 H5 111.3
C7 C6 C5 120.0(6)
C7 C6 H6 125.8
C5 C6 H6 114.2
C6 C7 C2 120.3(5)
C6 C7 H7 116.7
C2 C7 H7 122.1
C9 C8 N1 110.8(5)
C9 C8 H8 129.4
N1 C8 H8 119.6
C8 C9 O1 106.8(5)
C8 C9 C10 135.5(5)
O1 C9 C10 117.6(5)
C15 C10 C11 119.4(5)
C15 C10 C9 122.3(5)
C11 C10 C9 118.4(5)
C12 C11 C10 119.0(5)
C12 C11 H11 125.4
C10 C11 H11 115.6
C13 C12 C11 121.0(5)
C13 C12 H12 119.9
C11 C12 H12 119.0
C14 C13 C12 119.9(5)
C14 C13 H13 118.8
C12 C13 H13 120.5
C13 C14 C15 120.2(6)
C13 C14 H14 117.4
C15 C14 H14 122.1
C10 C15 C14 120.5(5)
C10 C15 H15 119.8
C14 C15 H15 119.3
C17 C16 C21 117.4(5)
C17 C16 Br1 121.7(4)
C21 C16 Br1 120.8(4)
F1 C17 C18 119.5(4)
F1 C17 C16 119.3(5)
C18 C17 C16 121.2(5)
F4 C18 C17 118.7(4)
F4 C18 C19 118.9(5)
C17 C18 C19 122.3(5)
C18 C19 C20 115.9(5)
C18 C19 C25 121.7(5)
C20 C19 C25 122.4(4)
F3 C20 C21 119.1(4)
F3 C20 C19 118.8(5)
C21 C20 C19 122.1(4)
F2 C21 C20 118.8(4)
F2 C21 C16 120.2(5)
C20 C21 C16 121.1(5)
C23 C22 C27 118.6(5)
C23 C22 Br2 120.2(4)
C27 C22 Br2 121.2(4)
F5 C23 C22 121.0(5)
F5 C23 C24 117.7(5)
C22 C23 C24 121.3(5)
F8 C24 C23 119.3(5)
F8 C24 C25 119.6(5)
C23 C24 C25 121.0(5)
C26 C25 C24 115.9(5)
C26 C25 C19 122.4(5)
C24 C25 C19 121.7(5)
F7 C26 C27 118.6(5)
F7 C26 C25 118.3(5)
C27 C26 C25 123.1(5)
F6 C27 C26 119.4(5)
F6 C27 C22 120.5(5)
C26 C27 C22 120.1(5)
C33 C28 C29 117.9(5)
C33 C28 Br3 120.3(4)
C29 C28 Br3 121.8(4)
C30 C29 F9 119.4(5)
C30 C29 C28 121.2(4)
F9 C29 C28 119.4(5)
F12 C30 C29 119.0(4)
F12 C30 C31 118.8(5)
C29 C30 C31 122.3(5)
C32 C31 C30 115.7(5)
C32 C31 C37 122.0(4)
C30 C31 C37 122.3(4)
F11 C32 C33 118.9(4)
F11 C32 C31 118.8(5)
C33 C32 C31 122.3(5)
F10 C33 C32 119.6(4)
F10 C33 C28 119.8(5)
C32 C33 C28 120.6(5)
C35 C34 C39 117.5(5)
C35 C34 Br4 121.5(4)
C39 C34 Br4 121.0(4)
F13 C35 C36 118.8(4)
F13 C35 C34 120.2(5)
C36 C35 C34 121.0(5)
F16 C36 C35 118.7(4)
F16 C36 C37 119.6(5)
C35 C36 C37 121.7(5)
C38 C37 C36 116.4(5)
C38 C37 C31 122.3(5)
C36 C37 C31 121.3(5)
F15 C38 C39 118.6(5)
F15 C38 C37 119.1(5)
C39 C38 C37 122.3(5)
F14 C39 C38 119.1(4)
F14 C39 C34 119.8(5)
C38 C39 C34 121.1(5)
C1 N1 C8 105.0(5)
C1 O1 C9 104.0(4)

loop_
_geom_bond_atom_site_label_1
_geom_bond_atom_site_label_2
_geom_bond_distance
Br1 C16 1.866(6)
Br2 C22 1.881(6)
Br3 C28 1.869(5)
Br4 C34 1.863(6)
C1 N1 1.307(7)
C1 O1 1.359(6)
C1 C2 1.473(7)
C2 C3 1.390(7)
C2 C7 1.394(8)
C3 C4 1.395(7)
C3 H3 0.9785
C4 C5 1.375(8)
C4 H4 0.9750
C5 C6 1.399(8)
C5 H5 0.9766
C6 C7 1.372(7)
C6 H6 0.9853
C7 H7 0.9768
C8 C9 1.340(8)
C8 N1 1.362(7)
C8 H8 0.9749
C9 O1 1.400(6)
C9 C10 1.460(8)
C10 C15 1.388(8)
C10 C11 1.416(7)
C11 C12 1.389(8)
C11 H11 0.9841
C12 C13 1.382(8)
C12 H12 0.9715
C13 C14 1.382(7)
C13 H13 0.9790
C14 C15 1.390(8)
C14 H14 0.9831
C15 H15 0.9703
C16 C17 1.385(7)
C16 C21 1.389(7)
C17 F1 1.348(6)
C17 C18 1.368(7)
C18 F4 1.342(5)
C18 C19 1.389(7)
C19 C20 1.398(7)
C19 C25 1.465(7)
C20 F3 1.345(5)
C20 C21 1.369(8)
C21 F2 1.348(5)
C22 C23 1.370(8)
C22 C27 1.388(8)
C23 F5 1.340(6)
C23 C24 1.383(8)
C24 F8 1.329(6)
C24 C25 1.413(7)
C25 C26 1.384(7)
C26 F7 1.353(6)
C26 C27 1.373(8)
C27 F6 1.332(6)
C28 C33 1.385(7)
C28 C29 1.391(7)
C29 C30 1.349(8)
C29 F9 1.354(5)
C30 F12 1.348(5)
C30 C31 1.404(7)
C31 C32 1.398(7)
C31 C37 1.476(7)
C32 F11 1.345(5)
C32 C33 1.369(8)
C33 F10 1.341(6)
C34 C35 1.384(7)
C34 C39 1.389(7)
C35 F13 1.342(5)
C35 C36 1.377(8)
C36 F16 1.343(5)
C36 C37 1.398(7)
C37 C38 1.381(7)
C38 F15 1.346(5)
C38 C39 1.369(8)
C39 F14 1.345(6)

loop_
_geom_torsion_atom_site_label_1
_geom_torsion_atom_site_label_2
_geom_torsion_atom_site_label_3
_geom_torsion_atom_site_label_4
_geom_torsion
N1 C1 C2 C3 4.6(7)
O1 C1 C2 C3 -173.6(4)
N1 C1 C2 C7 -177.9(5)
O1 C1 C2 C7 3.9(7)
C7 C2 C3 C4 -1.3(7)
C1 C2 C3 C4 176.2(4)
C2 C3 C4 C5 0.0(7)
C3 C4 C5 C6 1.2(8)
C4 C5 C6 C7 -1.2(8)
C5 C6 C7 C2 0.0(8)
C3 C2 C7 C6 1.3(7)
C1 C2 C7 C6 -176.2(4)
N1 C8 C9 O1 -0.3(6)
N1 C8 C9 C10 -178.8(5)
C8 C9 C10 C15 -159.0(6)
O1 C9 C10 C15 22.6(7)
C8 C9 C10 C11 21.6(9)
O1 C9 C10 C11 -156.8(4)
C15 C10 C11 C12 -0.5(8)
C9 C10 C11 C12 178.9(5)
C10 C11 C12 C13 -0.9(8)
C11 C12 C13 C14 1.5(8)
C12 C13 C14 C15 -0.7(8)
C11 C10 C15 C14 1.4(8)
C9 C10 C15 C14 -178.0(5)
C13 C14 C15 C10 -0.8(8)
C21 C16 C17 F1 178.1(4)
Br1 C16 C17 F1 -0.4(6)
C21 C16 C17 C18 -0.5(7)
Br1 C16 C17 C18 -179.0(4)
F1 C17 C18 F4 1.3(7)
C16 C17 C18 F4 179.9(4)
F1 C17 C18 C19 -177.9(4)
C16 C17 C18 C19 0.8(7)
F4 C18 C19 C20 -179.4(4)
C17 C18 C19 C20 -0.3(7)
F4 C18 C19 C25 -0.8(7)
C17 C18 C19 C25 178.3(4)
C18 C19 C20 F3 179.3(4)
C25 C19 C20 F3 0.7(7)
C18 C19 C20 C21 -0.3(7)
C25 C19 C20 C21 -178.9(4)
F3 C20 C21 F2 0.9(7)
C19 C20 C21 F2 -179.5(4)
F3 C20 C21 C16 -179.1(4)
C19 C20 C21 C16 0.5(7)
C17 C16 C21 F2 179.9(4)
Br1 C16 C21 F2 -1.6(6)
C17 C16 C21 C20 -0.1(7)
Br1 C16 C21 C20 178.4(4)
C27 C22 C23 F5 177.5(4)
Br2 C22 C23 F5 -3.2(6)
C27 C22 C23 C24 -1.3(7)
Br2 C22 C23 C24 177.9(4)
F5 C23 C24 F8 -0.3(6)
C22 C23 C24 F8 178.6(4)
F5 C23 C24 C25 -178.5(4)
C22 C23 C24 C25 0.4(7)
F8 C24 C25 C26 -177.6(4)
C23 C24 C25 C26 0.6(7)
F8 C24 C25 C19 -0.6(7)
C23 C24 C25 C19 177.6(4)
C18 C19 C25 C26 55.6(7)
C20 C19 C25 C26 -125.9(5)
C18 C19 C25 C24 -121.3(5)
C20 C19 C25 C24 57.2(6)
C24 C25 C26 F7 -179.3(4)
C19 C25 C26 F7 3.8(7)
C24 C25 C26 C27 -0.7(7)
C19 C25 C26 C27 -177.6(4)
F7 C26 C27 F6 0.7(7)
C25 C26 C27 F6 -177.9(4)
F7 C26 C27 C22 178.3(4)
C25 C26 C27 C22 -0.3(8)
C23 C22 C27 F6 178.9(4)
Br2 C22 C27 F6 -0.3(6)
C23 C22 C27 C26 1.3(7)
Br2 C22 C27 C26 -177.9(4)
C33 C28 C29 C30 -0.2(7)
Br3 C28 C29 C30 178.9(4)
C33 C28 C29 F9 179.6(4)
Br3 C28 C29 F9 -1.3(6)
F9 C29 C30 F12 0.5(7)
C28 C29 C30 F12 -179.7(4)
F9 C29 C30 C31 -179.0(4)
C28 C29 C30 C31 0.8(7)
F12 C30 C31 C32 179.8(4)
C29 C30 C31 C32 -0.7(7)
F12 C30 C31 C37 -0.4(7)
C29 C30 C31 C37 179.1(4)
C30 C31 C32 F11 -179.5(4)
C37 C31 C32 F11 0.7(7)
C30 C31 C32 C33 0.0(7)
C37 C31 C32 C33 -179.8(4)
F11 C32 C33 F10 -1.0(7)
C31 C32 C33 F10 179.5(4)
F11 C32 C33 C28 -179.9(4)
C31 C32 C33 C28 0.6(7)
C29 C28 C33 F10 -179.4(4)
Br3 C28 C33 F10 1.4(6)
C29 C28 C33 C32 -0.4(7)
Br3 C28 C33 C32 -179.6(4)
C39 C34 C35 F13 178.3(4)
Br4 C34 C35 F13 -1.5(6)
C39 C34 C35 C36 -0.7(7)
Br4 C34 C35 C36 179.5(3)
F13 C35 C36 F16 0.7(6)
C34 C35 C36 F16 179.7(4)
F13 C35 C36 C37 -178.1(4)
C34 C35 C36 C37 1.0(7)
F16 C36 C37 C38 -178.6(4)
C35 C36 C37 C38 0.2(7)
F16 C36 C37 C31 3.3(7)
C35 C36 C37 C31 -178.0(4)
C32 C31 C37 C38 -121.5(5)
C30 C31 C37 C38 58.7(6)
C32 C31 C37 C36 56.5(6)
C30 C31 C37 C36 -123.2(5)
C36 C37 C38 F15 179.0(4)
C31 C37 C38 F15 -2.8(7)
C36 C37 C38 C39 -1.5(7)
C31 C37 C38 C39 176.6(4)
F15 C38 C39 F14 1.3(6)
C37 C38 C39 F14 -178.1(4)
F15 C38 C39 C34 -178.7(4)
C37 C38 C39 C34 1.8(7)
C35 C34 C39 F14 179.3(4)
Br4 C34 C39 F14 -0.9(6)
C35 C34 C39 C38 -0.6(7)
Br4 C34 C39 C38 179.1(4)
O1 C1 N1 C8 -0.5(6)
C2 C1 N1 C8 -178.8(4)
C9 C8 N1 C1 0.5(6)
N1 C1 O1 C9 0.3(5)
C2 C1 O1 C9 178.8(4)
C8 C9 O1 C1 0.0(5)
C10 C9 O1 C1 178.8(4)
